data_7020540
loop_
_publ_author_name
'Hu, Peng'
'Zhu, Mei'
'Mei, Xuelan'
'Tian, Haixia'
'Ma, Yue'
'Li, Licun'
'Liao, Daizheng'

_publ_section_title
;
 Single-molecule magnets based on rare earth complexes with chelating
 benzimidazole-substituted nitronyl nitroxide radicals.
;
_journal_issue 48
_journal_name_full 'Dalton transactions (Cambridge, England : 2003)'
_journal_page_first 14651
_journal_page_last 14656
_journal_paper_doi 10.1039/c2dt31806g
_journal_volume 41
_journal_year 2012
_chemical_formula_sum 'C29 H29 F9 Gd N4 O8'
_chemical_formula_weight 889.81
_chemical_name_systematic
;
?
;
_space_group_IT_number 14
_symmetry_cell_setting monoclinic
_symmetry_space_group_name_Hall '-P 2ybc'
_symmetry_space_group_name_H-M 'P 1 21/c 1'
_atom_sites_solution_hydrogens geom
_atom_sites_solution_primary direct
_atom_sites_solution_secondary difmap
_audit_creation_method SHELXL-97
_cell_angle_alpha 90.00
_cell_angle_beta 91.077(2)
_cell_angle_gamma 90.00
_cell_formula_units_Z 8
_cell_length_a 19.537(3)
_cell_length_b 21.367(4)
_cell_length_c 16.256(3)
_cell_measurement_reflns_used 23940
_cell_measurement_temperature 113(2)
_cell_measurement_theta_max 27.9
_cell_measurement_theta_min 1.4
_cell_volume 6785(2)
_computing_cell_refinement CrystalClear
_computing_data_collection CrystalClear
_computing_data_reduction CrystalClear
_computing_molecular_graphics 'Bruker SHELXTL'
_computing_publication_material 'CrystalStructure 3.8'
_computing_structure_refinement 'SHELXL-97 (Sheldrick, 1997)'
_computing_structure_solution 'SHELXS-97 (Sheldrick, 1990)'
_diffrn_ambient_temperature 113(2)
_diffrn_measured_fraction_theta_full 0.983
_diffrn_measured_fraction_theta_max 0.983
_diffrn_measurement_device_type 'CCD area detector'
_diffrn_measurement_method 'phi and omega scans'
_diffrn_radiation_monochromator graphite
_diffrn_radiation_source 'fine-focus sealed tube'
_diffrn_radiation_type MoK\a
_diffrn_radiation_wavelength 0.71073
_diffrn_reflns_av_R_equivalents 0.0549
_diffrn_reflns_av_sigmaI/netI 0.0443
_diffrn_reflns_limit_h_max 23
_diffrn_reflns_limit_h_min -23
_diffrn_reflns_limit_k_max 25
_diffrn_reflns_limit_k_min -25
_diffrn_reflns_limit_l_max 19
_diffrn_reflns_limit_l_min -19
_diffrn_reflns_number 54770
_diffrn_reflns_theta_full 25.01
_diffrn_reflns_theta_max 25.01
_diffrn_reflns_theta_min 1.88
_exptl_absorpt_coefficient_mu 2.058
_exptl_absorpt_correction_T_max 1.000
_exptl_absorpt_correction_T_min 0.667
_exptl_absorpt_correction_type multi-scan
_exptl_absorpt_process_details SADABS
_exptl_crystal_colour blue
_exptl_crystal_density_diffrn 1.742
_exptl_crystal_density_meas ?
_exptl_crystal_density_method 'not measured'
_exptl_crystal_description prsim
_exptl_crystal_F_000 3519
_exptl_crystal_size_max 0.30
_exptl_crystal_size_mid 0.20
_exptl_crystal_size_min 0.10
_refine_diff_density_max 2.373
_refine_diff_density_min -1.052
_refine_diff_density_rms 0.142
_refine_ls_extinction_method none
_refine_ls_goodness_of_fit_ref 1.052
_refine_ls_hydrogen_treatment constr
_refine_ls_matrix_type full
_refine_ls_number_parameters 933
_refine_ls_number_reflns 11773
_refine_ls_number_restraints 3
_refine_ls_restrained_S_all 1.052
_refine_ls_R_factor_all 0.0536
_refine_ls_R_factor_gt 0.0505
_refine_ls_shift/su_max 0.002
_refine_ls_shift/su_mean 0.000
_refine_ls_structure_factor_coef Fsqd
_refine_ls_weighting_details 'calc w=1/[\s^2^(Fo^2^)+(0.1000P)^2^+12.3000P] where P=(Fo^2^+2Fc^2^)/3'
_refine_ls_weighting_scheme calc
_refine_ls_wR_factor_gt 0.1462
_refine_ls_wR_factor_ref 0.1493
_reflns_number_gt 11228
_reflns_number_total 11773
_reflns_threshold_expression >2sigma(I)
_cod_data_source_file c2dt31806g.txt
_cod_data_source_block 1
_cod_depositor_comments
;
The following automatic conversions were performed:

'_exptl_crystal_density_meas' value 'NONE' was changed to '?' - the
value is perceived as not measured.

Automatic conversion script
Id: cif_fix_values 3008 2015-01-20 13:52:24Z robertas 
;
_cod_original_sg_symbol_H-M p2(1)/c
_cod_database_code 7020540

loop_
_symmetry_equiv_pos_as_xyz
'x, y, z'
'-x, y+1/2, -z+1/2'
'-x, -y, -z'
'x, -y-1/2, z-1/2'

loop_
_atom_site_label
_atom_site_type_symbol
_atom_site_fract_x
_atom_site_fract_y
_atom_site_fract_z
_atom_site_U_iso_or_equiv
_atom_site_adp_type
_atom_site_occupancy
_atom_site_symmetry_multiplicity
_atom_site_calc_flag
_atom_site_refinement_flags
Gd2 Gd 0.624687(14) 0.138930(13) 0.095506(18) 0.02199(11) Uani 1 1 d .
C52 C 0.8028(4) 0.2700(4) 0.0166(6) 0.055(2) Uani 1 1 d .
H52A H 0.8237 0.2896 0.0639 0.083 Uiso 1 1 calc R
H52B H 0.8030 0.2985 -0.0290 0.083 Uiso 1 1 calc R
H52C H 0.8280 0.2330 0.0029 0.083 Uiso 1 1 calc R
C47 C 0.5211(5) 0.2412(4) 0.3195(5) 0.057(2) Uani 1 1 d .
H47A H 0.4916 0.2664 0.2851 0.086 Uiso 1 1 calc R
H47B H 0.5401 0.2665 0.3631 0.086 Uiso 1 1 calc R
H47C H 0.4953 0.2075 0.3425 0.086 Uiso 1 1 calc R
C48 C 0.6016(4) 0.0670(5) -0.1744(5) 0.052(2) Uani 1 1 d .
F2 F 0.6307(4) 0.1166(3) -0.2088(3) 0.095(2) Uani 1 1 d .
F3 F 0.5565(3) 0.0438(5) -0.2250(4) 0.125(3) Uani 1 1 d .
N1 N 0.8246(2) 0.0176(2) 0.1341(3) 0.0278(11) Uani 1 1 d .
H1A H 0.8509 -0.0013 0.1690 0.033 Uiso 1 1 calc R
O2 O 0.5130(2) 0.1024(2) 0.0668(3) 0.0322(10) Uani 1 1 d .
N2 N 0.7297(2) 0.0629(2) 0.0798(3) 0.0228(10) Uani 1 1 d .
O3 O 0.61259(19) 0.04808(19) 0.1838(3) 0.0277(9) Uani 1 1 d .
N4 N 0.6588(2) 0.0290(2) 0.2362(3) 0.0244(10) Uani 1 1 d .
O1 O 0.6195(2) 0.1064(2) -0.0412(3) 0.0334(10) Uani 1 1 d .
N3 N 0.7564(2) -0.0022(2) 0.2879(3) 0.0277(11) Uani 1 1 d .
C35 C 0.7580(3) 0.0341(3) 0.1441(4) 0.0234(12) Uani 1 1 d .
O6 O 0.5814(2) 0.2375(2) 0.0607(3) 0.0366(10) Uani 1 1 d .
C33 C 0.8411(3) 0.0378(3) 0.0558(4) 0.0245(12) Uani 1 1 d .
C51 C 0.4041(3) 0.0695(3) 0.0168(5) 0.0418(17) Uani 1 1 d .
H51A H 0.3954 0.0629 0.0740 0.063 Uiso 1 1 calc R
H51B H 0.3912 0.0328 -0.0139 0.063 Uiso 1 1 calc R
H51C H 0.3778 0.1046 -0.0028 0.063 Uiso 1 1 calc R
F8 F 0.5275(3) 0.3397(2) 0.1340(4) 0.0790(18) Uani 1 1 d .
O7 O 0.7030(2) 0.1622(2) 0.2026(3) 0.0372(11) Uani 1 1 d .
O5 O 0.5623(2) 0.1783(2) 0.2124(3) 0.0345(10) Uani 1 1 d .
O8 O 0.8197(2) -0.0189(3) 0.2927(3) 0.0429(12) Uani 1 1 d .
C30 C 0.8428(3) 0.0884(3) -0.0980(4) 0.0340(14) Uani 1 1 d .
H30 H 0.8449 0.1054 -0.1505 0.041 Uiso 1 1 calc R
C32 C 0.7827(3) 0.0649(3) 0.0222(4) 0.0254(12) Uani 1 1 d .
F7 F 0.5976(3) 0.4014(2) 0.0750(4) 0.0784(17) Uani 1 1 d .
C29 C 0.9018(3) 0.0601(3) -0.0637(4) 0.0308(14) Uani 1 1 d .
H29 H 0.9413 0.0585 -0.0945 0.037 Uiso 1 1 calc R
F1 F 0.6536(3) 0.0263(3) -0.1674(3) 0.0715(15) Uani 1 1 d .
O4 O 0.7135(2) 0.1968(2) 0.0363(3) 0.0356(10) Uani 1 1 d .
C38 C 0.7103(3) -0.0022(3) 0.3611(4) 0.0319(14) Uani 1 1 d .
C36 C 0.7252(3) 0.0213(3) 0.2212(4) 0.0259(12) Uani 1 1 d .
C37 C 0.7215(4) -0.0613(4) 0.4103(5) 0.0458(19) Uani 1 1 d .
H37A H 0.7227 -0.0966 0.3737 0.069 Uiso 1 1 calc R
H37B H 0.6847 -0.0665 0.4481 0.069 Uiso 1 1 calc R
H37C H 0.7641 -0.0585 0.4404 0.069 Uiso 1 1 calc R
C49 C 0.5743(4) 0.0837(3) -0.0901(4) 0.0366(15) Uani 1 1 d .
C41 C 0.6395(3) 0.0058(3) 0.3188(4) 0.0332(14) Uani 1 1 d .
C57 C 0.5065(3) 0.0703(3) -0.0720(4) 0.0372(15) Uani 1 1 d .
H57 H 0.4786 0.0527 -0.1128 0.045 Uiso 1 1 calc R
C31 C 0.7827(3) 0.0917(3) -0.0567(4) 0.0283(13) Uani 1 1 d .
H31 H 0.7439 0.1107 -0.0795 0.034 Uiso 1 1 calc R
F5 F 0.8082(4) 0.2469(4) 0.2159(5) 0.123(3) Uani 1 1 d .
C56 C 0.5667(4) 0.3447(3) 0.0652(5) 0.0442(18) Uani 1 1 d .
C34 C 0.9028(3) 0.0348(3) 0.0132(4) 0.0322(14) Uani 1 1 d .
H34 H 0.9420 0.0167 0.0361 0.039 Uiso 1 1 calc R
C50 C 0.4785(3) 0.0823(3) 0.0058(4) 0.0310(14) Uani 1 1 d .
F9 F 0.5227(3) 0.3493(2) 0.0030(4) 0.0671(15) Uani 1 1 d .
C42 C 0.5932(4) 0.0545(4) 0.3583(5) 0.052(2) Uani 1 1 d .
H42A H 0.6173 0.0935 0.3634 0.078 Uiso 1 1 calc R
H42B H 0.5802 0.0403 0.4118 0.078 Uiso 1 1 calc R
H42C H 0.5529 0.0603 0.3244 0.078 Uiso 1 1 calc R
C40 C 0.6006(4) -0.0563(4) 0.3046(5) 0.050(2) Uani 1 1 d .
H40A H 0.5616 -0.0490 0.2691 0.075 Uiso 1 1 calc R
H40B H 0.5856 -0.0723 0.3564 0.075 Uiso 1 1 calc R
H40C H 0.6305 -0.0861 0.2796 0.075 Uiso 1 1 calc R
C39 C 0.7336(4) 0.0542(4) 0.4128(5) 0.0479(18) Uani 1 1 d .
H39A H 0.7791 0.0470 0.4340 0.072 Uiso 1 1 calc R
H39B H 0.7030 0.0598 0.4578 0.072 Uiso 1 1 calc R
H39C H 0.7332 0.0911 0.3792 0.072 Uiso 1 1 calc R
C55 C 0.6147(4) 0.2904(3) 0.0590(5) 0.0404(16) Uani 1 1 d .
C44 C 0.7032(4) 0.2048(4) 0.2563(5) 0.0486(19) Uani 1 1 d .
C54 C 0.6835(4) 0.3015(4) 0.0479(5) 0.0457(18) Uani 1 1 d .
H54 H 0.6991 0.3426 0.0488 0.055 Uiso 1 1 calc R
C46 C 0.5780(5) 0.2152(3) 0.2689(5) 0.049(2) Uani 1 1 d .
F6 F 0.7759(4) 0.2753(3) 0.3335(5) 0.115(3) Uani 1 1 d .
F4 F 0.8110(3) 0.1785(3) 0.3160(3) 0.0722(15) Uani 1 1 d .
C43 C 0.7731(4) 0.2252(4) 0.2833(5) 0.053(2) Uani 1 1 d .
C45 C 0.6476(5) 0.2313(4) 0.2938(5) 0.055(2) Uani 1 1 d .
H45 H 0.6548 0.2601 0.3359 0.066 Uiso 1 1 calc R
C53 C 0.7311(4) 0.2528(4) 0.0353(5) 0.0429(17) Uani 1 1 d .
Gd1 Gd 0.178211(13) 0.155061(11) 0.393208(15) 0.01556(10) Uani 1 1 d .
O10 O 0.17943(19) 0.04429(18) 0.3834(2) 0.0216(8) Uani 1 1 d .
O15 O 0.11921(19) 0.10993(17) 0.5047(2) 0.0204(8) Uani 1 1 d .
O13 O 0.1049(2) 0.23704(17) 0.4372(2) 0.0228(8) Uani 1 1 d .
O14 O 0.2279(2) 0.24993(17) 0.3503(2) 0.0219(8) Uani 1 1 d .
O11 O 0.2005(2) 0.13894(17) 0.2532(2) 0.0216(8) Uani 1 1 d .
F15 F -0.0483(2) 0.1393(2) 0.2046(4) 0.0616(14) Uani 1 1 d .
O12 O 0.07227(19) 0.13501(18) 0.3283(2) 0.0214(8) Uani 1 1 d .
O9 O 0.29328(19) 0.12291(19) 0.3939(2) 0.0242(8) Uani 1 1 d .
N6 N 0.2280(2) 0.19967(19) 0.5328(3) 0.0157(9) Uani 1 1 d .
C7 C 0.1910(2) 0.2083(2) 0.5997(3) 0.0148(10) Uani 1 1 d .
F13 F -0.0307(2) 0.0413(2) 0.2075(3) 0.0474(10) Uani 1 1 d .
N8 N 0.0937(2) 0.1379(2) 0.5676(3) 0.0181(10) Uani 1 1 d .
C10 C 0.0209(3) 0.1561(3) 0.6795(4) 0.0244(13) Uani 1 1 d .
C4 C 0.2889(3) 0.2537(3) 0.6326(3) 0.0203(11) Uani 1 1 d .
C16 C 0.1019(3) 0.0891(3) 0.2000(4) 0.0238(12) Uani 1 1 d .
H16 H 0.0845 0.0641 0.1577 0.029 Uiso 1 1 calc R
O16 O 0.0967(2) 0.2383(2) 0.7311(3) 0.0324(10) Uani 1 1 d .
C12 C 0.0226(3) 0.1230(3) 0.5938(4) 0.0240(12) Uani 1 1 d .
C27 C 0.2240(3) 0.0064(3) 0.3600(3) 0.0253(13) Uani 1 1 d .
N7 N 0.0823(2) 0.1980(2) 0.6757(3) 0.0196(9) Uani 1 1 d .
F14 F -0.0518(2) 0.0896(2) 0.3172(3) 0.0541(12) Uani 1 1 d .
C8 C 0.1242(3) 0.1825(2) 0.6123(3) 0.0183(11) Uani 1 1 d .
C15 C 0.0583(3) 0.1077(2) 0.2620(3) 0.0208(11) Uani 1 1 d .
F16 F -0.0052(2) 0.3136(2) 0.4472(3) 0.0628(13) Uani 1 1 d .
N5 N 0.2247(2) 0.2404(2) 0.6604(3) 0.0213(10) Uani 1 1 d .
H5 H 0.2087 0.2504 0.7075 0.026 Uiso 1 1 calc R
C21 C 0.1680(3) 0.3314(3) 0.4168(4) 0.0299(13) Uani 1 1 d .
H21 H 0.1694 0.3737 0.4302 0.036 Uiso 1 1 calc R
C20 C 0.2214(3) 0.3060(3) 0.3710(4) 0.0316(14) Uani 1 1 d .
C5 C 0.2903(3) 0.2284(2) 0.5518(3) 0.0174(11) Uani 1 1 d .
C17 C 0.1708(3) 0.1063(3) 0.1985(3) 0.0224(12) Uani 1 1 d .
C25 C 0.3248(3) 0.0746(3) 0.3711(4) 0.0292(13) Uani 1 1 d .
F10 F 0.2423(3) -0.0956(2) 0.3069(4) 0.0845(18) Uani 1 1 d .
C14 C -0.0187(3) 0.0951(3) 0.2479(4) 0.0288(13) Uani 1 1 d .
C23 C 0.0543(4) 0.3282(3) 0.4867(4) 0.0363(15) Uani 1 1 d .
C2 C 0.4023(3) 0.2883(3) 0.6237(4) 0.0349(15) Uani 1 1 d .
H2 H 0.4410 0.3073 0.6466 0.042 Uiso 1 1 calc R
C6 C 0.3504(3) 0.2339(3) 0.5057(4) 0.0233(12) Uani 1 1 d .
H6 H 0.3532 0.2179 0.4527 0.028 Uiso 1 1 calc R
C18 C 0.2133(3) 0.0882(3) 0.1251(4) 0.0316(14) Uani 1 1 d .
H18A H 0.2254 0.1252 0.0951 0.047 Uiso 1 1 calc R
H18B H 0.1873 0.0607 0.0900 0.047 Uiso 1 1 calc R
H18C H 0.2542 0.0673 0.1439 0.047 Uiso 1 1 calc R
C22 C 0.1129(3) 0.2957(3) 0.4431(4) 0.0271(13) Uani 1 1 d .
F12 F 0.1419(3) -0.0556(3) 0.2959(3) 0.0731(15) Uani 1 1 d U
C3 C 0.3441(3) 0.2839(3) 0.6686(4) 0.0317(14) Uani 1 1 d .
H3 H 0.3418 0.3007 0.7212 0.038 Uiso 1 1 calc R
F11 F 0.1801(3) -0.0850(3) 0.4128(4) 0.0761(15) Uani 1 1 d U
C1 C 0.4043(3) 0.2642(3) 0.5429(4) 0.0309(14) Uani 1 1 d .
H1 H 0.4444 0.2691 0.5136 0.037 Uiso 1 1 calc R
C24 C 0.4005(4) 0.0804(4) 0.3645(6) 0.057(2) Uani 1 1 d .
H24A H 0.4112 0.1155 0.3301 0.085 Uiso 1 1 calc R
H24B H 0.4187 0.0429 0.3409 0.085 Uiso 1 1 calc R
H24C H 0.4205 0.0867 0.4183 0.085 Uiso 1 1 calc R
C26 C 0.2940(3) 0.0173(3) 0.3521(4) 0.0294(13) Uani 1 1 d .
H26 H 0.3214 -0.0151 0.3333 0.035 Uiso 1 1 calc R
C13 C -0.0246(3) 0.1528(4) 0.5280(4) 0.0405(17) Uani 1 1 d .
H13A H -0.0183 0.1973 0.5281 0.061 Uiso 1 1 calc R
H13B H -0.0714 0.1433 0.5398 0.061 Uiso 1 1 calc R
H13C H -0.0136 0.1364 0.4749 0.061 Uiso 1 1 calc R
C19 C 0.2749(5) 0.3511(3) 0.3388(5) 0.0434(19) Uani 1 1 d .
H19A H 0.3179 0.3297 0.3342 0.065 Uiso 1 1 calc R
H19B H 0.2801 0.3856 0.3762 0.065 Uiso 1 1 calc R
H19C H 0.2605 0.3664 0.2857 0.065 Uiso 1 1 calc R
C9 C 0.0342(4) 0.1123(3) 0.7517(4) 0.0350(15) Uani 1 1 d .
H9A H -0.0014 0.0814 0.7534 0.052 Uiso 1 1 calc R
H9B H 0.0347 0.1359 0.8020 0.052 Uiso 1 1 calc R
H9C H 0.0776 0.0921 0.7454 0.052 Uiso 1 1 calc R
C58 C -0.0418(3) 0.1965(3) 0.6947(4) 0.0334(15) Uani 1 1 d .
H58A H -0.0476 0.2260 0.6505 0.050 Uiso 1 1 calc R
H58B H -0.0357 0.2187 0.7457 0.050 Uiso 1 1 calc R
H58C H -0.0817 0.1704 0.6975 0.050 Uiso 1 1 calc R
C11 C 0.0142(4) 0.0527(3) 0.5966(4) 0.0388(17) Uani 1 1 d .
H11A H 0.0237 0.0354 0.5435 0.058 Uiso 1 1 calc R
H11B H -0.0318 0.0426 0.6111 0.058 Uiso 1 1 calc R
H11C H 0.0455 0.0355 0.6368 0.058 Uiso 1 1 calc R
C28 C 0.1970(3) -0.0591(3) 0.3425(4) 0.0335(14) Uani 1 1 d U
F18 F 0.0594(3) 0.3902(2) 0.4863(3) 0.0655(14) Uani 1 1 d .
F17 F 0.0497(3) 0.3078(2) 0.5619(3) 0.0672(14) Uani 1 1 d .

loop_
_atom_site_aniso_label
_atom_site_aniso_U_11
_atom_site_aniso_U_22
_atom_site_aniso_U_33
_atom_site_aniso_U_23
_atom_site_aniso_U_13
_atom_site_aniso_U_12
Gd2 0.01964(17) 0.02075(17) 0.02552(19) 0.00038(11) -0.00141(12) 0.00139(10)
C52 0.038(4) 0.060(5) 0.067(6) 0.010(4) 0.006(4) -0.011(4)
C47 0.088(6) 0.045(4) 0.039(4) -0.005(4) 0.006(4) 0.012(4)
C48 0.042(4) 0.081(6) 0.033(4) -0.009(4) -0.008(3) -0.001(4)
F2 0.146(6) 0.094(4) 0.048(3) 0.017(3) 0.041(4) 0.007(4)
F3 0.064(4) 0.249(10) 0.062(4) -0.074(5) -0.014(3) -0.004(5)
N1 0.019(2) 0.031(3) 0.034(3) 0.005(2) -0.002(2) 0.006(2)
O2 0.024(2) 0.035(2) 0.037(3) -0.001(2) -0.0038(19) 0.0004(18)
N2 0.020(2) 0.022(2) 0.026(3) -0.001(2) -0.0015(19) 0.0016(19)
O3 0.0190(19) 0.032(2) 0.032(2) 0.0080(18) -0.0047(17) 0.0035(17)
N4 0.023(2) 0.027(2) 0.023(3) 0.005(2) 0.002(2) 0.004(2)
O1 0.029(2) 0.042(3) 0.029(2) -0.006(2) -0.0051(19) -0.0043(19)
N3 0.020(2) 0.036(3) 0.028(3) 0.002(2) 0.002(2) 0.006(2)
C35 0.021(3) 0.021(3) 0.028(3) -0.003(2) 0.001(2) 0.001(2)
O6 0.036(2) 0.030(2) 0.044(3) 0.006(2) 0.000(2) 0.0084(19)
C33 0.026(3) 0.025(3) 0.023(3) -0.001(2) 0.003(2) -0.001(2)
C51 0.021(3) 0.041(4) 0.063(5) -0.004(4) -0.007(3) -0.001(3)
F8 0.076(4) 0.055(3) 0.107(5) -0.004(3) 0.027(4) 0.009(3)
O7 0.031(2) 0.048(3) 0.033(3) -0.007(2) -0.005(2) 0.000(2)
O5 0.034(2) 0.036(2) 0.034(3) -0.004(2) 0.0016(19) 0.007(2)
O8 0.027(2) 0.066(3) 0.037(3) 0.015(2) 0.003(2) 0.018(2)
C30 0.037(4) 0.037(3) 0.028(3) -0.002(3) 0.004(3) -0.003(3)
C32 0.027(3) 0.023(3) 0.026(3) -0.001(2) 0.006(2) 0.001(2)
F7 0.075(4) 0.038(3) 0.122(5) -0.007(3) -0.007(3) 0.005(2)
C29 0.028(3) 0.037(3) 0.028(3) -0.005(3) 0.007(3) -0.005(3)
F1 0.071(3) 0.091(4) 0.053(3) -0.008(3) 0.014(3) 0.024(3)
O4 0.033(2) 0.033(2) 0.041(3) 0.006(2) 0.005(2) 0.0005(19)
C38 0.035(3) 0.034(3) 0.027(3) 0.008(3) 0.005(3) 0.010(3)
C36 0.028(3) 0.021(3) 0.029(3) 0.000(2) 0.002(2) 0.002(2)
C37 0.036(4) 0.055(4) 0.047(4) 0.024(4) 0.012(3) 0.019(3)
C49 0.039(4) 0.038(4) 0.032(4) 0.002(3) -0.009(3) 0.003(3)
C41 0.031(3) 0.041(4) 0.028(3) 0.014(3) 0.007(3) 0.007(3)
C57 0.028(3) 0.048(4) 0.035(4) -0.005(3) -0.012(3) -0.003(3)
C31 0.025(3) 0.037(3) 0.023(3) 0.002(3) -0.001(2) 0.001(3)
F5 0.104(5) 0.156(7) 0.109(6) 0.035(5) -0.026(4) -0.073(5)
C56 0.048(4) 0.026(3) 0.058(5) 0.002(3) -0.006(4) 0.000(3)
C34 0.030(3) 0.030(3) 0.036(4) -0.005(3) 0.009(3) 0.004(3)
C50 0.026(3) 0.022(3) 0.044(4) -0.001(3) -0.012(3) 0.003(2)
F9 0.057(3) 0.042(3) 0.101(4) 0.016(3) -0.023(3) 0.007(2)
C42 0.041(4) 0.081(6) 0.036(4) 0.018(4) 0.017(3) 0.030(4)
C40 0.039(4) 0.065(5) 0.046(4) 0.023(4) 0.003(3) -0.017(4)
C39 0.043(4) 0.058(5) 0.042(4) -0.008(4) -0.002(3) 0.003(4)
C55 0.042(4) 0.030(3) 0.049(4) 0.003(3) -0.002(3) -0.005(3)
C44 0.068(5) 0.039(4) 0.039(4) -0.007(3) -0.006(4) 0.000(4)
C54 0.046(4) 0.035(4) 0.056(5) 0.007(3) -0.004(4) -0.003(3)
C46 0.070(5) 0.034(4) 0.043(4) 0.002(3) 0.018(4) 0.006(4)
F6 0.132(6) 0.066(4) 0.145(6) -0.039(4) -0.066(5) -0.012(4)
F4 0.058(3) 0.088(4) 0.071(4) -0.016(3) -0.027(3) 0.004(3)
C43 0.047(4) 0.061(5) 0.051(5) -0.018(4) -0.012(4) -0.014(4)
C45 0.063(5) 0.046(4) 0.057(5) -0.005(4) 0.004(4) 0.001(4)
C53 0.040(4) 0.044(4) 0.045(4) -0.006(3) 0.004(3) -0.015(3)
Gd1 0.01792(16) 0.01628(16) 0.01246(17) -0.00030(9) -0.00039(11) -0.00052(9)
O10 0.024(2) 0.0183(19) 0.022(2) 0.0020(15) 0.0021(16) 0.0001(15)
O15 0.0215(19) 0.0193(18) 0.021(2) -0.0065(16) 0.0027(16) 0.0005(15)
O13 0.027(2) 0.0201(19) 0.021(2) -0.0019(16) -0.0037(16) 0.0029(16)
O14 0.030(2) 0.0164(18) 0.019(2) 0.0026(15) -0.0014(16) -0.0017(16)
O11 0.026(2) 0.025(2) 0.014(2) -0.0018(16) 0.0007(16) 0.0035(16)
F15 0.037(2) 0.048(3) 0.099(4) 0.031(3) -0.022(2) 0.0044(19)
O12 0.0170(19) 0.026(2) 0.021(2) -0.0031(17) -0.0031(16) 0.0004(15)
O9 0.0198(19) 0.026(2) 0.027(2) -0.0077(17) -0.0035(16) -0.0001(16)
N6 0.018(2) 0.015(2) 0.015(2) -0.0002(17) -0.0012(17) -0.0006(17)
C7 0.013(2) 0.019(2) 0.012(2) 0.002(2) -0.0014(19) 0.0008(19)
F13 0.036(2) 0.046(2) 0.059(3) -0.018(2) -0.0138(19) -0.0093(18)
N8 0.016(2) 0.023(2) 0.015(2) -0.0035(18) 0.0013(18) 0.0040(18)
C10 0.022(3) 0.027(3) 0.025(3) -0.007(2) 0.007(2) -0.005(2)
C4 0.016(2) 0.022(3) 0.022(3) 0.000(2) -0.002(2) -0.004(2)
C16 0.030(3) 0.021(3) 0.021(3) -0.004(2) -0.003(2) 0.000(2)
O16 0.033(2) 0.039(2) 0.026(2) -0.015(2) 0.0067(18) -0.0082(19)
C12 0.020(3) 0.030(3) 0.022(3) -0.008(2) 0.000(2) -0.003(2)
C27 0.035(3) 0.023(3) 0.018(3) 0.000(2) 0.003(2) 0.006(2)
N7 0.017(2) 0.026(2) 0.016(2) -0.0068(19) 0.0000(17) -0.0040(19)
F14 0.032(2) 0.085(3) 0.045(2) -0.009(2) 0.0043(18) -0.021(2)
C8 0.020(3) 0.016(2) 0.019(3) 0.001(2) 0.002(2) -0.002(2)
C15 0.026(3) 0.016(2) 0.020(3) 0.002(2) -0.005(2) 0.001(2)
F16 0.052(3) 0.054(3) 0.082(4) -0.012(3) -0.001(2) 0.013(2)
N5 0.020(2) 0.029(2) 0.015(2) -0.0048(19) 0.0031(18) -0.0011(19)
C21 0.042(4) 0.021(3) 0.026(3) -0.002(3) -0.008(3) 0.004(3)
C20 0.039(4) 0.028(3) 0.027(3) 0.008(3) -0.013(3) -0.005(3)
C5 0.017(2) 0.016(2) 0.020(3) -0.002(2) -0.003(2) -0.002(2)
C17 0.033(3) 0.021(3) 0.013(3) 0.003(2) -0.005(2) 0.003(2)
C25 0.031(3) 0.037(3) 0.019(3) -0.006(3) 0.001(2) 0.003(3)
F10 0.079(4) 0.049(3) 0.126(5) -0.028(3) 0.018(4) -0.002(3)
C14 0.028(3) 0.033(3) 0.025(3) 0.003(3) -0.007(2) -0.002(3)
C23 0.044(4) 0.025(3) 0.039(4) -0.005(3) -0.008(3) 0.009(3)
C2 0.022(3) 0.041(4) 0.041(4) -0.010(3) 0.000(3) -0.012(3)
C6 0.021(3) 0.023(3) 0.026(3) -0.002(2) 0.003(2) -0.001(2)
C18 0.037(3) 0.037(3) 0.020(3) -0.011(3) 0.003(3) -0.004(3)
C22 0.036(3) 0.022(3) 0.022(3) -0.001(2) -0.015(3) 0.005(2)
F12 0.080(4) 0.064(3) 0.075(4) -0.013(3) -0.005(3) -0.013(3)
C3 0.030(3) 0.035(3) 0.029(3) -0.010(3) -0.004(3) -0.007(3)
F11 0.085(4) 0.061(3) 0.082(4) 0.011(3) 0.005(3) -0.022(3)
C1 0.022(3) 0.035(3) 0.036(4) -0.003(3) 0.008(3) -0.007(3)
C24 0.027(4) 0.054(5) 0.088(6) -0.037(5) -0.013(4) 0.013(3)
C26 0.030(3) 0.025(3) 0.033(3) -0.009(3) 0.000(3) 0.008(2)
C13 0.017(3) 0.072(5) 0.033(4) 0.000(3) -0.003(3) 0.001(3)
C19 0.071(5) 0.026(3) 0.034(4) 0.007(3) 0.004(4) -0.018(3)
C9 0.052(4) 0.032(3) 0.020(3) 0.004(3) 0.005(3) -0.004(3)
C58 0.020(3) 0.030(3) 0.050(4) -0.012(3) 0.008(3) -0.002(2)
C11 0.040(4) 0.035(3) 0.043(4) -0.015(3) 0.016(3) -0.017(3)
C28 0.032(3) 0.032(3) 0.037(4) 0.000(3) 0.009(3) -0.001(3)
F18 0.079(4) 0.036(2) 0.082(4) -0.003(2) 0.000(3) 0.013(2)
F17 0.093(4) 0.060(3) 0.049(3) -0.005(2) 0.013(3) 0.024(3)

loop_
_atom_type_symbol
_atom_type_description
_atom_type_scat_dispersion_real
_atom_type_scat_dispersion_imag
_atom_type_scat_source
C C 0.0033 0.0016 'International Tables Vol C Tables 4.2.6.8 and 6.1.1.4'
H H 0.0000 0.0000 'International Tables Vol C Tables 4.2.6.8 and 6.1.1.4'
F F 0.0171 0.0103 'International Tables Vol C Tables 4.2.6.8 and 6.1.1.4'
Gd Gd -0.1653 3.9035 'International Tables Vol C Tables 4.2.6.8 and 6.1.1.4'
N N 0.0061 0.0033 'International Tables Vol C Tables 4.2.6.8 and 6.1.1.4'
O O 0.0106 0.0060 'International Tables Vol C Tables 4.2.6.8 and 6.1.1.4'

loop_
_geom_angle_atom_site_label_1
_geom_angle_atom_site_label_2
_geom_angle_atom_site_label_3
_geom_angle
O1 Gd2 O6 91.65(16)
O1 Gd2 O7 141.83(16)
O6 Gd2 O7 102.50(17)
O1 Gd2 O4 77.62(16)
O6 Gd2 O4 72.13(16)
O7 Gd2 O4 73.52(17)
O1 Gd2 O2 71.87(15)
O6 Gd2 O2 85.48(16)
O7 Gd2 O2 143.60(16)
O4 Gd2 O2 141.38(16)
O1 Gd2 O5 146.80(15)
O6 Gd2 O5 72.05(16)
O7 Gd2 O5 71.15(16)
O4 Gd2 O5 121.57(16)
O2 Gd2 O5 78.02(15)
O1 Gd2 O3 108.83(15)
O6 Gd2 O3 145.61(15)
O7 Gd2 O3 78.50(15)
O4 Gd2 O3 138.00(14)
O2 Gd2 O3 75.63(14)
O5 Gd2 O3 76.02(15)
O1 Gd2 N2 75.15(15)
O6 Gd2 N2 144.32(15)
O7 Gd2 N2 72.79(15)
O4 Gd2 N2 72.69(15)
O2 Gd2 N2 119.80(15)
O5 Gd2 N2 133.91(15)
O3 Gd2 N2 69.45(14)
C53 C52 H52A 109.5
C53 C52 H52B 109.5
H52A C52 H52B 109.5
C53 C52 H52C 109.5
H52A C52 H52C 109.5
H52B C52 H52C 109.5
C46 C47 H47A 109.5
C46 C47 H47B 109.5
H47A C47 H47B 109.5
C46 C47 H47C 109.5
H47A C47 H47C 109.5
H47B C47 H47C 109.5
F3 C48 F2 109.3(8)
F3 C48 F1 108.1(8)
F2 C48 F1 102.9(7)
F3 C48 C49 114.6(7)
F2 C48 C49 110.6(7)
F1 C48 C49 110.7(6)
C35 N1 C33 105.6(5)
C35 N1 H1A 127.2
C33 N1 H1A 127.2
C50 O2 Gd2 138.2(4)
C35 N2 C32 103.7(5)
C35 N2 Gd2 121.7(4)
C32 N2 Gd2 129.0(4)
N4 O3 Gd2 124.4(3)
O3 N4 C36 126.0(5)
O3 N4 C41 120.9(5)
C36 N4 C41 112.8(5)
C49 O1 Gd2 136.6(4)
O8 N3 C36 125.3(5)
O8 N3 C38 122.7(5)
C36 N3 C38 111.8(5)
N2 C35 N1 114.3(5)
N2 C35 C36 126.0(5)
N1 C35 C36 119.7(5)
C55 O6 Gd2 127.5(4)
C32 C33 N1 106.8(5)
C32 C33 C34 122.3(6)
N1 C33 C34 131.0(6)
C50 C51 H51A 109.5
C50 C51 H51B 109.5
H51A C51 H51B 109.5
C50 C51 H51C 109.5
H51A C51 H51C 109.5
H51B C51 H51C 109.5
C44 O7 Gd2 131.2(5)
C46 O5 Gd2 132.6(5)
C31 C30 C29 122.3(6)
C31 C30 H30 118.9
C29 C30 H30 118.9
C33 C32 C31 121.2(5)
C33 C32 N2 109.6(5)
C31 C32 N2 129.1(5)
C34 C29 C30 122.2(6)
C34 C29 H29 118.9
C30 C29 H29 118.9
C53 O4 Gd2 135.8(5)
N3 C38 C37 109.6(5)
N3 C38 C39 104.9(5)
C37 C38 C39 109.2(6)
N3 C38 C41 101.1(5)
C37 C38 C41 116.7(6)
C39 C38 C41 114.3(6)
N3 C36 N4 109.3(5)
N3 C36 C35 125.0(5)
N4 C36 C35 125.6(5)
C38 C37 H37A 109.5
C38 C37 H37B 109.5
H37A C37 H37B 109.5
C38 C37 H37C 109.5
H37A C37 H37C 109.5
H37B C37 H37C 109.5
O1 C49 C57 126.8(6)
O1 C49 C48 113.6(6)
C57 C49 C48 119.5(6)
N4 C41 C42 108.3(5)
N4 C41 C38 101.5(5)
C42 C41 C38 115.0(6)
N4 C41 C40 106.5(5)
C42 C41 C40 110.8(6)
C38 C41 C40 113.9(6)
C49 C57 C50 122.5(6)
C49 C57 H57 118.8
C50 C57 H57 118.8
C30 C31 C32 116.2(6)
C30 C31 H31 121.9
C32 C31 H31 121.9
F9 C56 F7 107.7(6)
F9 C56 F8 105.4(7)
F7 C56 F8 103.1(6)
F9 C56 C55 114.0(7)
F7 C56 C55 114.8(7)
F8 C56 C55 110.8(6)
C29 C34 C33 115.9(6)
C29 C34 H34 122.0
C33 C34 H34 122.0
O2 C50 C57 123.8(6)
O2 C50 C51 118.3(6)
C57 C50 C51 117.9(6)
C41 C42 H42A 109.5
C41 C42 H42B 109.5
H42A C42 H42B 109.5
C41 C42 H42C 109.5
H42A C42 H42C 109.5
H42B C42 H42C 109.5
C41 C40 H40A 109.5
C41 C40 H40B 109.5
H40A C40 H40B 109.5
C41 C40 H40C 109.5
H40A C40 H40C 109.5
H40B C40 H40C 109.5
C38 C39 H39A 109.5
C38 C39 H39B 109.5
H39A C39 H39B 109.5
C38 C39 H39C 109.5
H39A C39 H39C 109.5
H39B C39 H39C 109.5
O6 C55 C54 129.7(7)
O6 C55 C56 110.9(6)
C54 C55 C56 119.3(6)
O7 C44 C45 127.7(8)
O7 C44 C43 113.8(7)
C45 C44 C43 118.4(7)
C55 C54 C53 122.5(7)
C55 C54 H54 118.7
C53 C54 H54 118.7
O5 C46 C45 124.9(7)
O5 C46 C47 117.6(8)
C45 C46 C47 117.3(7)
F4 C43 F6 109.5(7)
F4 C43 F5 106.5(8)
F6 C43 F5 101.4(8)
F4 C43 C44 113.2(7)
F6 C43 C44 115.9(8)
F5 C43 C44 109.2(7)
C44 C45 C46 121.4(8)
C44 C45 H45 119.3
C46 C45 H45 119.3
O4 C53 C54 121.5(6)
O4 C53 C52 120.2(7)
C54 C53 C52 118.3(7)
O12 Gd1 O11 73.44(14)
O12 Gd1 O9 141.70(13)
O11 Gd1 O9 76.57(14)
O12 Gd1 O14 112.88(14)
O11 Gd1 O14 75.81(13)
O9 Gd1 O14 81.57(14)
O12 Gd1 O15 80.34(13)
O11 Gd1 O15 141.44(13)
O9 Gd1 O15 110.85(14)
O14 Gd1 O15 141.67(13)
O12 Gd1 O10 78.30(13)
O11 Gd1 O10 77.65(13)
O9 Gd1 O10 72.42(13)
O14 Gd1 O10 146.36(13)
O15 Gd1 O10 69.60(12)
O12 Gd1 O13 74.86(13)
O11 Gd1 O13 121.45(13)
O9 Gd1 O13 142.58(13)
O14 Gd1 O13 73.15(13)
O15 Gd1 O13 76.46(13)
O10 Gd1 O13 139.56(13)
O12 Gd1 N6 139.76(13)
O11 Gd1 N6 144.72(13)
O9 Gd1 N6 76.33(13)
O14 Gd1 N6 78.25(13)
O15 Gd1 N6 70.43(13)
O10 Gd1 N6 114.56(13)
O13 Gd1 N6 71.89(13)
C27 O10 Gd1 132.3(4)
N8 O15 Gd1 128.1(3)
C22 O13 Gd1 132.6(4)
C20 O14 Gd1 134.3(4)
C17 O11 Gd1 132.3(4)
C15 O12 Gd1 130.5(4)
C25 O9 Gd1 135.3(4)
C7 N6 C5 104.1(4)
C7 N6 Gd1 123.9(3)
C5 N6 Gd1 131.1(3)
N6 C7 N5 113.5(4)
N6 C7 C8 124.9(5)
N5 C7 C8 121.4(4)
O15 N8 C8 125.9(4)
O15 N8 C12 120.1(4)
C8 N8 C12 113.9(4)
N7 C10 C9 106.0(5)
N7 C10 C58 108.4(5)
C9 C10 C58 110.5(5)
N7 C10 C12 101.7(4)
C9 C10 C12 113.8(5)
C58 C10 C12 115.6(5)
N5 C4 C3 132.2(5)
N5 C4 C5 105.1(4)
C3 C4 C5 122.8(5)
C15 C16 C17 122.7(5)
C15 C16 H16 118.6
C17 C16 H16 118.6
N8 C12 C11 108.8(5)
N8 C12 C13 105.2(5)
C11 C12 C13 111.6(6)
N8 C12 C10 101.1(4)
C11 C12 C10 114.8(5)
C13 C12 C10 114.2(5)
O10 C27 C26 127.4(5)
O10 C27 C28 114.2(5)
C26 C27 C28 118.3(5)
O16 N7 C8 124.7(4)
O16 N7 C10 122.7(4)
C8 N7 C10 112.2(4)
N8 C8 N7 108.4(4)
N8 C8 C7 126.6(5)
N7 C8 C7 124.9(5)
O12 C15 C16 129.2(5)
O12 C15 C14 113.9(5)
C16 C15 C14 116.9(5)
C7 N5 C4 107.4(4)
C7 N5 H5 126.3
C4 N5 H5 126.3
C22 C21 C20 122.6(6)
C22 C21 H21 118.7
C20 C21 H21 118.7
O14 C20 C21 126.4(6)
O14 C20 C19 116.1(6)
C21 C20 C19 117.4(6)
N6 C5 C6 130.7(5)
N6 C5 C4 109.8(4)
C6 C5 C4 119.5(5)
O11 C17 C16 124.3(5)
O11 C17 C18 116.4(5)
C16 C17 C18 119.2(5)
O9 C25 C26 124.9(6)
O9 C25 C24 116.4(6)
C26 C25 C24 118.7(6)
F15 C14 F14 107.8(6)
F15 C14 F13 106.4(5)
F14 C14 F13 104.9(5)
F15 C14 C15 112.1(5)
F14 C14 C15 112.6(5)
F13 C14 C15 112.5(5)
F17 C23 F18 110.1(6)
F17 C23 F16 107.2(6)
F18 C23 F16 106.8(6)
F17 C23 C22 110.4(5)
F18 C23 C22 113.3(6)
F16 C23 C22 108.7(5)
C3 C2 C1 120.7(6)
C3 C2 H2 119.6
C1 C2 H2 119.6
C1 C6 C5 116.5(5)
C1 C6 H6 121.8
C5 C6 H6 121.8
C17 C18 H18A 109.5
C17 C18 H18B 109.5
H18A C18 H18B 109.5
C17 C18 H18C 109.5
H18A C18 H18C 109.5
H18B C18 H18C 109.5
O13 C22 C21 127.8(6)
O13 C22 C23 113.2(5)
C21 C22 C23 119.0(5)
C2 C3 C4 117.3(6)
C2 C3 H3 121.4
C4 C3 H3 121.4
C6 C1 C2 123.3(5)
C6 C1 H1 118.4
C2 C1 H1 118.4
C25 C24 H24A 109.5
C25 C24 H24B 109.5
H24A C24 H24B 109.5
C25 C24 H24C 109.5
H24A C24 H24C 109.5
H24B C24 H24C 109.5
C27 C26 C25 123.0(5)
C27 C26 H26 118.5
C25 C26 H26 118.5
C12 C13 H13A 109.5
C12 C13 H13B 109.5
H13A C13 H13B 109.5
C12 C13 H13C 109.5
H13A C13 H13C 109.5
H13B C13 H13C 109.5
C20 C19 H19A 109.5
C20 C19 H19B 109.5
H19A C19 H19B 109.5
C20 C19 H19C 109.5
H19A C19 H19C 109.5
H19B C19 H19C 109.5
C10 C9 H9A 109.5
C10 C9 H9B 109.5
H9A C9 H9B 109.5
C10 C9 H9C 109.5
H9A C9 H9C 109.5
H9B C9 H9C 109.5
C10 C58 H58A 109.5
C10 C58 H58B 109.5
H58A C58 H58B 109.5
C10 C58 H58C 109.5
H58A C58 H58C 109.5
H58B C58 H58C 109.5
C12 C11 H11A 109.5
C12 C11 H11B 109.5
H11A C11 H11B 109.5
C12 C11 H11C 109.5
H11A C11 H11C 109.5
H11B C11 H11C 109.5
F12 C28 F11 108.1(6)
F12 C28 F10 109.4(6)
F11 C28 F10 108.1(6)
F12 C28 C27 109.7(6)
F11 C28 C27 108.4(6)
F10 C28 C27 113.1(5)

loop_
_geom_bond_atom_site_label_1
_geom_bond_atom_site_label_2
_geom_bond_distance
Gd2 O1 2.328(4)
Gd2 O6 2.334(4)
Gd2 O7 2.349(5)
Gd2 O4 2.351(4)
Gd2 O2 2.355(4)
Gd2 O5 2.427(4)
Gd2 O3 2.429(4)
Gd2 N2 2.633(5)
C52 C53 1.485(10)
C52 H52A 0.9600
C52 H52B 0.9600
C52 H52C 0.9600
C47 C46 1.502(11)
C47 H47A 0.9600
C47 H47B 0.9600
C47 H47C 0.9600
C48 F3 1.292(9)
C48 F2 1.331(11)
C48 F1 1.340(10)
C48 C49 1.524(10)
N1 C35 1.360(7)
N1 C33 1.388(8)
N1 H1A 0.8600
O2 C50 1.264(8)
N2 C35 1.325(8)
N2 C32 1.410(7)
O3 N4 1.294(6)
N4 C36 1.335(7)
N4 C41 1.488(7)
O1 C49 1.273(8)
N3 O8 1.287(6)
N3 C36 1.332(8)
N3 C38 1.506(7)
C35 C36 1.445(8)
O6 C55 1.305(8)
C33 C32 1.382(8)
C33 C34 1.403(8)
C51 C50 1.494(8)
C51 H51A 0.9600
C51 H51B 0.9600
C51 H51C 0.9600
F8 C56 1.372(10)
O7 C44 1.262(9)
O5 C46 1.245(9)
C30 C31 1.366(9)
C30 C29 1.407(9)
C30 H30 0.9300
C32 C31 1.405(8)
F7 C56 1.361(8)
C29 C34 1.361(9)
C29 H29 0.9300
O4 C53 1.245(8)
C38 C37 1.509(9)
C38 C39 1.534(10)
C38 C41 1.543(9)
C37 H37A 0.9600
C37 H37B 0.9600
C37 H37C 0.9600
C49 C57 1.392(9)
C41 C42 1.527(9)
C41 C40 1.544(10)
C57 C50 1.411(9)
C57 H57 0.9300
C31 H31 0.9300
F5 C43 1.383(11)
C56 F9 1.319(10)
C56 C55 1.497(10)
C34 H34 0.9300
C42 H42A 0.9600
C42 H42B 0.9600
C42 H42C 0.9600
C40 H40A 0.9600
C40 H40B 0.9600
C40 H40C 0.9600
C39 H39A 0.9600
C39 H39B 0.9600
C39 H39C 0.9600
C55 C54 1.379(10)
C44 C45 1.376(11)
C44 C43 1.492(11)
C54 C53 1.413(11)
C54 H54 0.9300
C46 C45 1.454(12)
F6 C43 1.346(10)
F4 C43 1.345(11)
C45 H45 0.9300
Gd1 O12 2.345(4)
Gd1 O11 2.351(4)
Gd1 O9 2.351(4)
Gd1 O14 2.359(4)
Gd1 O15 2.371(4)
Gd1 O10 2.372(4)
Gd1 O13 2.381(4)
Gd1 N6 2.631(4)
O10 C27 1.254(7)
O15 N8 1.292(6)
O13 C22 1.266(7)
O14 C20 1.252(8)
O11 C17 1.261(7)
F15 C14 1.307(7)
O12 C15 1.251(7)
O9 C25 1.261(7)
N6 C7 1.330(6)
N6 C5 1.394(7)
C7 N5 1.360(7)
C7 C8 1.435(7)
F13 C14 1.343(7)
N8 C8 1.332(7)
N8 C12 1.495(7)
C10 N7 1.499(7)
C10 C9 1.519(9)
C10 C58 1.523(8)
C10 C12 1.564(8)
C4 N5 1.370(7)
C4 C3 1.378(8)
C4 C5 1.421(8)
C16 C15 1.390(8)
C16 C17 1.396(8)
C16 H16 0.9300
O16 N7 1.273(6)
C12 C11 1.511(9)
C12 C13 1.538(9)
C27 C26 1.395(8)
C27 C28 1.521(8)
N7 C8 1.368(7)
F14 C14 1.315(7)
C15 C14 1.541(8)
F16 C23 1.353(8)
N5 H5 0.8600
C21 C22 1.394(9)
C21 C20 1.402(9)
C21 H21 0.9300
C20 C19 1.522(9)
C5 C6 1.408(7)
C17 C18 1.516(8)
C25 C26 1.398(9)
C25 C24 1.490(9)
F10 C28 1.322(8)
C23 F17 1.302(8)
C23 F18 1.330(8)
C23 C22 1.524(9)
C2 C3 1.366(9)
C2 C1 1.411(9)
C2 H2 0.9300
C6 C1 1.369(8)
C6 H6 0.9300
C18 H18A 0.9600
C18 H18B 0.9600
C18 H18C 0.9600
F12 C28 1.305(9)
C3 H3 0.9300
F11 C28 1.318(8)
C1 H1 0.9300
C24 H24A 0.9600
C24 H24B 0.9600
C24 H24C 0.9600
C26 H26 0.9300
C13 H13A 0.9600
C13 H13B 0.9600
C13 H13C 0.9600
C19 H19A 0.9600
C19 H19B 0.9600
C19 H19C 0.9600
C9 H9A 0.9600
C9 H9B 0.9600
C9 H9C 0.9600
C58 H58A 0.9600
C58 H58B 0.9600
C58 H58C 0.9600
C11 H11A 0.9600
C11 H11B 0.9600
C11 H11C 0.9600

loop_
_geom_hbond_atom_site_label_D
_geom_hbond_atom_site_label_H
_geom_hbond_atom_site_label_A
_geom_hbond_distance_DH
_geom_hbond_distance_HA
_geom_hbond_distance_DA
_geom_hbond_angle_DHA
_geom_hbond_site_symmetry_A
N1 H1A O8 0.86 2.15 2.697(7) 121.6 .
N5 H5 O16 0.86 2.24 2.771(6) 119.7 .
N5 H5 O14 0.86 2.35 3.094(6) 145.7 4_566

loop_
_geom_torsion_atom_site_label_1
_geom_torsion_atom_site_label_2
_geom_torsion_atom_site_label_3
_geom_torsion_atom_site_label_4
_geom_torsion
O1 Gd2 O2 C50 -4.1(6)
O6 Gd2 O2 C50 89.1(6)
O7 Gd2 O2 C50 -165.9(5)
O4 Gd2 O2 C50 35.4(7)
O5 Gd2 O2 C50 161.7(6)
O3 Gd2 O2 C50 -119.9(6)
N2 Gd2 O2 C50 -64.2(6)
O1 Gd2 N2 C35 -157.2(4)
O6 Gd2 N2 C35 131.4(4)
O7 Gd2 N2 C35 43.8(4)
O4 Gd2 N2 C35 121.4(4)
O2 Gd2 N2 C35 -98.7(4)
O5 Gd2 N2 C35 4.0(5)
O3 Gd2 N2 C35 -40.1(4)
O1 Gd2 N2 C32 53.7(5)
O6 Gd2 N2 C32 -17.7(6)
O7 Gd2 N2 C32 -105.3(5)
O4 Gd2 N2 C32 -27.7(5)
O2 Gd2 N2 C32 112.2(5)
O5 Gd2 N2 C32 -145.1(4)
O3 Gd2 N2 C32 170.9(5)
O1 Gd2 O3 N4 118.2(4)
O6 Gd2 O3 N4 -118.3(4)
O7 Gd2 O3 N4 -22.9(4)
O4 Gd2 O3 N4 25.9(5)
O2 Gd2 O3 N4 -177.1(4)
O5 Gd2 O3 N4 -96.1(4)
N2 Gd2 O3 N4 52.8(4)
Gd2 O3 N4 C36 -48.0(7)
Gd2 O3 N4 C41 139.7(4)
O6 Gd2 O1 C49 -84.0(6)
O7 Gd2 O1 C49 163.2(6)
O4 Gd2 O1 C49 -155.3(7)
O2 Gd2 O1 C49 0.7(6)
O5 Gd2 O1 C49 -25.3(8)
O3 Gd2 O1 C49 67.9(6)
N2 Gd2 O1 C49 129.6(6)
C32 N2 C35 N1 0.6(6)
Gd2 N2 C35 N1 -155.1(4)
C32 N2 C35 C36 178.6(5)
Gd2 N2 C35 C36 22.9(8)
C33 N1 C35 N2 0.1(7)
C33 N1 C35 C36 -178.0(5)
O1 Gd2 O6 C55 -107.1(6)
O7 Gd2 O6 C55 37.2(6)
O4 Gd2 O6 C55 -30.7(6)
O2 Gd2 O6 C55 -178.8(6)
O5 Gd2 O6 C55 102.4(6)
O3 Gd2 O6 C55 125.0(5)
N2 Gd2 O6 C55 -40.6(7)
C35 N1 C33 C32 -0.8(6)
C35 N1 C33 C34 178.4(6)
O1 Gd2 O7 C44 140.2(6)
O6 Gd2 O7 C44 31.0(7)
O4 Gd2 O7 C44 97.8(6)
O2 Gd2 O7 C44 -68.5(7)
O5 Gd2 O7 C44 -34.9(6)
O3 Gd2 O7 C44 -113.9(6)
N2 Gd2 O7 C44 174.3(7)
O1 Gd2 O5 C46 -145.7(6)
O6 Gd2 O5 C46 -81.8(6)
O7 Gd2 O5 C46 28.8(6)
O4 Gd2 O5 C46 -27.1(7)
O2 Gd2 O5 C46 -170.9(6)
O3 Gd2 O5 C46 111.2(6)
N2 Gd2 O5 C46 69.1(7)
N1 C33 C32 C31 178.4(5)
C34 C33 C32 C31 -0.9(9)
N1 C33 C32 N2 1.2(7)
C34 C33 C32 N2 -178.1(5)
C35 N2 C32 C33 -1.1(6)
Gd2 N2 C32 C33 152.2(4)
C35 N2 C32 C31 -178.0(6)
Gd2 N2 C32 C31 -24.8(9)
C31 C30 C29 C34 -0.7(10)
O1 Gd2 O4 C53 129.7(7)
O6 Gd2 O4 C53 33.8(7)
O7 Gd2 O4 C53 -75.6(7)
O2 Gd2 O4 C53 91.4(7)
O5 Gd2 O4 C53 -20.9(8)
O3 Gd2 O4 C53 -125.8(7)
N2 Gd2 O4 C53 -152.2(7)
O8 N3 C38 C37 -43.4(8)
C36 N3 C38 C37 141.2(6)
O8 N3 C38 C39 73.7(7)
C36 N3 C38 C39 -101.7(6)
O8 N3 C38 C41 -167.2(6)
C36 N3 C38 C41 17.4(7)
O8 N3 C36 N4 175.4(6)
C38 N3 C36 N4 -9.4(7)
O8 N3 C36 C35 -2.5(10)
C38 N3 C36 C35 172.7(5)
O3 N4 C36 N3 -176.5(5)
C41 N4 C36 N3 -3.6(7)
O3 N4 C36 C35 1.4(9)
C41 N4 C36 C35 174.3(6)
N2 C35 C36 N3 -173.0(6)
N1 C35 C36 N3 4.9(9)
N2 C35 C36 N4 9.4(10)
N1 C35 C36 N4 -172.7(5)
Gd2 O1 C49 C57 -0.2(11)
Gd2 O1 C49 C48 -176.4(5)
F3 C48 C49 O1 179.9(8)
F2 C48 C49 O1 -56.0(9)
F1 C48 C49 O1 57.3(9)
F3 C48 C49 C57 3.4(12)
F2 C48 C49 C57 127.5(8)
F1 C48 C49 C57 -119.2(8)
O3 N4 C41 C42 -51.2(8)
C36 N4 C41 C42 135.5(6)
O3 N4 C41 C38 -172.6(5)
C36 N4 C41 C38 14.1(7)
O3 N4 C41 C40 68.0(7)
C36 N4 C41 C40 -105.3(6)
N3 C38 C41 N4 -17.4(6)
C37 C38 C41 N4 -136.2(6)
C39 C38 C41 N4 94.8(6)
N3 C38 C41 C42 -134.0(6)
C37 C38 C41 C42 107.2(7)
C39 C38 C41 C42 -21.9(8)
N3 C38 C41 C40 96.6(6)
C37 C38 C41 C40 -22.2(8)
C39 C38 C41 C40 -151.2(6)
O1 C49 C57 C50 1.6(12)
C48 C49 C57 C50 177.6(7)
C29 C30 C31 C32 -0.4(10)
C33 C32 C31 C30 1.1(9)
N2 C32 C31 C30 177.8(6)
C30 C29 C34 C33 1.0(9)
C32 C33 C34 C29 -0.2(9)
N1 C33 C34 C29 -179.3(6)
Gd2 O2 C50 C57 6.6(10)
Gd2 O2 C50 C51 -174.3(4)
C49 C57 C50 O2 -4.5(11)
C49 C57 C50 C51 176.4(7)
Gd2 O6 C55 C54 25.6(11)
Gd2 O6 C55 C56 -158.7(5)
F9 C56 C55 O6 -63.4(9)
F7 C56 C55 O6 171.6(7)
F8 C56 C55 O6 55.3(9)
F9 C56 C55 C54 112.9(8)
F7 C56 C55 C54 -12.1(11)
F8 C56 C55 C54 -128.4(8)
Gd2 O7 C44 C45 33.7(12)
Gd2 O7 C44 C43 -149.6(6)
O6 C55 C54 C53 0.5(13)
C56 C55 C54 C53 -175.0(7)
Gd2 O5 C46 C45 -19.6(11)
Gd2 O5 C46 C47 165.3(5)
O7 C44 C43 F4 -59.5(9)
C45 C44 C43 F4 117.6(8)
O7 C44 C43 F6 172.8(8)
C45 C44 C43 F6 -10.2(12)
O7 C44 C43 F5 59.1(10)
C45 C44 C43 F5 -123.9(9)
O7 C44 C45 C46 -5.3(14)
C43 C44 C45 C46 178.1(8)
O5 C46 C45 C44 -1.5(13)
C47 C46 C45 C44 173.7(8)
Gd2 O4 C53 C54 -24.7(12)
Gd2 O4 C53 C52 158.2(5)
C55 C54 C53 O4 -2.5(12)
C55 C54 C53 C52 174.7(7)
O12 Gd1 O10 C27 133.1(5)
O11 Gd1 O10 C27 57.7(5)
O9 Gd1 O10 C27 -21.9(5)
O14 Gd1 O10 C27 19.2(6)
O15 Gd1 O10 C27 -143.0(5)
O13 Gd1 O10 C27 -177.8(4)
N6 Gd1 O10 C27 -87.2(5)
O12 Gd1 O15 N8 -104.5(4)
O11 Gd1 O15 N8 -151.9(4)
O9 Gd1 O15 N8 113.6(4)
O14 Gd1 O15 N8 10.4(5)
O10 Gd1 O15 N8 174.5(4)
O13 Gd1 O15 N8 -27.9(4)
N6 Gd1 O15 N8 47.4(4)
O12 Gd1 O13 C22 -134.6(5)
O11 Gd1 O13 C22 -75.3(5)
O9 Gd1 O13 C22 35.2(6)
O14 Gd1 O13 C22 -14.4(5)
O15 Gd1 O13 C22 142.0(5)
O10 Gd1 O13 C22 175.3(4)
N6 Gd1 O13 C22 68.4(5)
O12 Gd1 O14 C20 84.0(5)
O11 Gd1 O14 C20 148.8(6)
O9 Gd1 O14 C20 -133.0(5)
O15 Gd1 O14 C20 -19.9(6)
O10 Gd1 O14 C20 -172.3(5)
O13 Gd1 O14 C20 19.1(5)
N6 Gd1 O14 C20 -55.4(5)
O12 Gd1 O11 C17 -29.8(5)
O9 Gd1 O11 C17 126.1(5)
O14 Gd1 O11 C17 -149.3(5)
O15 Gd1 O11 C17 19.4(6)
O10 Gd1 O11 C17 51.5(5)
O13 Gd1 O11 C17 -89.7(5)
N6 Gd1 O11 C17 166.8(4)
O11 Gd1 O12 C15 21.9(4)
O9 Gd1 O12 C15 -17.9(6)
O14 Gd1 O12 C15 88.2(5)
O15 Gd1 O12 C15 -129.5(5)
O10 Gd1 O12 C15 -58.5(4)
O13 Gd1 O12 C15 152.1(5)
N6 Gd1 O12 C15 -172.8(4)
O12 Gd1 O9 C25 -21.1(7)
O11 Gd1 O9 C25 -60.2(5)
O14 Gd1 O9 C25 -137.6(6)
O15 Gd1 O9 C25 80.1(6)
O10 Gd1 O9 C25 20.8(5)
O13 Gd1 O9 C25 175.0(5)
N6 Gd1 O9 C25 142.6(6)
O12 Gd1 N6 C7 13.6(5)
O11 Gd1 N6 C7 168.6(3)
O9 Gd1 N6 C7 -150.7(4)
O14 Gd1 N6 C7 125.3(4)
O15 Gd1 N6 C7 -32.3(4)
O10 Gd1 N6 C7 -87.6(4)
O13 Gd1 N6 C7 49.4(4)
O12 Gd1 N6 C5 -154.3(4)
O11 Gd1 N6 C5 0.7(5)
O9 Gd1 N6 C5 41.4(4)
O14 Gd1 N6 C5 -42.7(4)
O15 Gd1 N6 C5 159.8(5)
O10 Gd1 N6 C5 104.5(4)
O13 Gd1 N6 C5 -118.6(4)
C5 N6 C7 N5 -0.1(6)
Gd1 N6 C7 N5 -170.7(3)
C5 N6 C7 C8 -174.7(5)
Gd1 N6 C7 C8 14.6(7)
Gd1 O15 N8 C8 -44.4(7)
Gd1 O15 N8 C12 132.8(4)
O15 N8 C12 C11 47.5(7)
C8 N8 C12 C11 -135.0(5)
O15 N8 C12 C13 -72.2(6)
C8 N8 C12 C13 105.3(6)
O15 N8 C12 C10 168.7(5)
C8 N8 C12 C10 -13.8(6)
N7 C10 C12 N8 15.3(5)
C9 C10 C12 N8 -98.2(6)
C58 C10 C12 N8 132.4(5)
N7 C10 C12 C11 132.1(5)
C9 C10 C12 C11 18.7(7)
C58 C10 C12 C11 -110.7(6)
N7 C10 C12 C13 -97.1(6)
C9 C10 C12 C13 149.4(6)
C58 C10 C12 C13 20.0(7)
Gd1 O10 C27 C26 18.0(9)
Gd1 O10 C27 C28 -164.7(4)
C9 C10 N7 O16 -67.5(6)
C58 C10 N7 O16 51.2(7)
C12 C10 N7 O16 173.4(5)
C9 C10 N7 C8 105.2(5)
C58 C10 N7 C8 -136.2(5)
C12 C10 N7 C8 -14.0(6)
O15 N8 C8 N7 -177.1(5)
C12 N8 C8 N7 5.6(6)
O15 N8 C8 C7 0.0(9)
C12 N8 C8 C7 -177.3(5)
O16 N7 C8 N8 178.5(5)
C10 N7 C8 N8 6.0(6)
O16 N7 C8 C7 1.3(9)
C10 N7 C8 C7 -171.1(5)
N6 C7 C8 N8 12.6(9)
N5 C7 C8 N8 -161.6(5)
N6 C7 C8 N7 -170.7(5)
N5 C7 C8 N7 15.0(8)
Gd1 O12 C15 C16 -10.9(8)
Gd1 O12 C15 C14 170.8(3)
C17 C16 C15 O12 -8.7(9)
C17 C16 C15 C14 169.5(5)
N6 C7 N5 C4 -0.5(6)
C8 C7 N5 C4 174.3(5)
C3 C4 N5 C7 -178.9(6)
C5 C4 N5 C7 0.9(6)
Gd1 O14 C20 C21 -15.8(10)
Gd1 O14 C20 C19 167.7(4)
C22 C21 C20 O14 -2.2(10)
C22 C21 C20 C19 174.1(6)
C7 N6 C5 C6 179.1(6)
Gd1 N6 C5 C6 -11.2(8)
C7 N6 C5 C4 0.6(6)
Gd1 N6 C5 C4 170.3(3)
N5 C4 C5 N6 -1.0(6)
C3 C4 C5 N6 178.8(5)
N5 C4 C5 C6 -179.6(5)
C3 C4 C5 C6 0.2(9)
Gd1 O11 C17 C16 25.3(8)
Gd1 O11 C17 C18 -157.9(4)
C15 C16 C17 O11 1.5(9)
C15 C16 C17 C18 -175.2(5)
Gd1 O9 C25 C26 -14.6(10)
Gd1 O9 C25 C24 165.4(5)
O12 C15 C14 F15 94.2(6)
C16 C15 C14 F15 -84.3(7)
O12 C15 C14 F14 -27.5(7)
C16 C15 C14 F14 153.9(5)
O12 C15 C14 F13 -145.9(5)
C16 C15 C14 F13 35.6(7)
N6 C5 C6 C1 -178.5(6)
C4 C5 C6 C1 -0.2(8)
Gd1 O13 C22 C21 6.9(9)
Gd1 O13 C22 C23 -171.5(4)
C20 C21 C22 O13 6.5(10)
C20 C21 C22 C23 -175.1(6)
F17 C23 C22 O13 61.9(7)
F18 C23 C22 O13 -174.1(5)
F16 C23 C22 O13 -55.5(7)
F17 C23 C22 C21 -116.7(7)
F18 C23 C22 C21 7.3(9)
F16 C23 C22 C21 125.9(6)
C1 C2 C3 C4 1.8(10)
N5 C4 C3 C2 178.7(6)
C5 C4 C3 C2 -1.0(9)
C5 C6 C1 C2 1.0(9)
C3 C2 C1 C6 -1.9(11)
O10 C27 C26 C25 0.9(10)
C28 C27 C26 C25 -176.3(6)
O9 C25 C26 C27 -3.0(10)
C24 C25 C26 C27 176.9(7)
O10 C27 C28 F12 48.5(7)
C26 C27 C28 F12 -133.9(6)
O10 C27 C28 F11 -69.3(7)
C26 C27 C28 F11 108.3(6)
O10 C27 C28 F10 170.8(6)
C26 C27 C28 F10 -11.6(9)
